data_4500384
loop_
_publ_author_name
'Li, Guo-Bi'
'Liu, Jun-Min'
'Cai, Yue-Peng'
'Su, Cheng-Yong'

_publ_section_title
;
 Structural Diversity of a Series of Mn(II), Cd(II), and Co(II) Complexes
 with Pyridine Donor Diimide Ligands
;
_journal_issue 7
_journal_name_full 'Crystal Growth &amp; Design'
_journal_page_first 2763
_journal_paper_doi 10.1021/cg1014913
_journal_volume 11
_journal_year 2011
_chemical_formula_sum 'C28 H16 Cd N6 O6 S2'
_chemical_formula_weight 708.99
_chemical_name_systematic
; 
 ? 
;
_space_group_IT_number 2
_symmetry_cell_setting triclinic
_symmetry_space_group_name_Hall '-P 1'
_symmetry_space_group_name_H-M 'P -1'
_atom_sites_solution_hydrogens geom
_atom_sites_solution_primary direct
_atom_sites_solution_secondary difmap
_audit_creation_method SHELXL-97
_cell_angle_alpha 68.083(5)
_cell_angle_beta 87.642(5)
_cell_angle_gamma 82.567(5)
_cell_formula_units_Z 1
_cell_length_a 5.885(5)
_cell_length_b 11.267(5)
_cell_length_c 12.900(5)
_cell_measurement_reflns_used 2772
_cell_measurement_temperature 150(2)
_cell_measurement_theta_max 29.5680
_cell_measurement_theta_min 3.0207
_cell_volume 786.8(8)
_computing_cell_refinement 'Bruker FRAMBO'
_computing_data_collection 'Bruker FRAMBO'
_computing_data_reduction 'Bruker SHELXTL'
_computing_molecular_graphics 'Bruker SHELXTL'
_computing_publication_material 'Bruker SHELXTL'
_computing_structure_refinement 'SHELXL-97 (Sheldrick, 1997)'
_computing_structure_solution 'SHELXS-97 (Sheldrick, 1990)'
_diffrn_ambient_temperature 150(2)
_diffrn_detector_area_resol_mean 16.0855
_diffrn_measured_fraction_theta_full 0.964
_diffrn_measured_fraction_theta_max 0.964
_diffrn_measurement_device_type 'Oxfor Germini Sl Ultra'
_diffrn_measurement_method '\w and \p scan'
_diffrn_radiation_monochromator graphite
_diffrn_radiation_source 'fine-focus sealed tube'
_diffrn_radiation_type MoK\a
_diffrn_radiation_wavelength 0.71073
_diffrn_reflns_av_R_equivalents 0.0384
_diffrn_reflns_av_sigmaI/netI 0.0628
_diffrn_reflns_limit_h_max 7
_diffrn_reflns_limit_h_min -7
_diffrn_reflns_limit_k_max 13
_diffrn_reflns_limit_k_min -13
_diffrn_reflns_limit_l_max 15
_diffrn_reflns_limit_l_min -15
_diffrn_reflns_number 5091
_diffrn_reflns_theta_full 25.99
_diffrn_reflns_theta_max 25.99
_diffrn_reflns_theta_min 3.04
_diffrn_standards_decay_% none
_exptl_absorpt_coefficient_mu 0.875
_exptl_absorpt_correction_T_max 1.00000
_exptl_absorpt_correction_T_min 0.71444
_exptl_absorpt_correction_type multi-scan
_exptl_absorpt_process_details 'SADABS (Bruker 1997)'
_exptl_crystal_colour yellow
_exptl_crystal_density_diffrn 1.496
_exptl_crystal_density_method 'not measured'
_exptl_crystal_description rodlike
_exptl_crystal_F_000 354
_exptl_crystal_size_max 0.28
_exptl_crystal_size_mid 0.21
_exptl_crystal_size_min 0.15
_refine_diff_density_max 3.321
_refine_diff_density_min -1.258
_refine_diff_density_rms 0.239
_refine_ls_extinction_method none
_refine_ls_goodness_of_fit_ref 1.054
_refine_ls_hydrogen_treatment geom
_refine_ls_matrix_type full
_refine_ls_number_parameters 196
_refine_ls_number_reflns 2984
_refine_ls_number_restraints 0
_refine_ls_restrained_S_all 1.054
_refine_ls_R_factor_all 0.0831
_refine_ls_R_factor_gt 0.0743
_refine_ls_shift/su_max 0.000
_refine_ls_shift/su_mean 0.000
_refine_ls_structure_factor_coef Fsqd
_refine_ls_weighting_details 'calc w=1/[\s^2^(Fo^2^)+(0.1678P)^2^+0.0000P] where P=(Fo^2^+2Fc^2^)/3'
_refine_ls_weighting_scheme calc
_refine_ls_wR_factor_gt 0.2171
_refine_ls_wR_factor_ref 0.2233
_reflns_number_gt 2423
_reflns_number_total 2984
_reflns_threshold_expression >2sigma(I)
_cod_data_source_file cg1014913_si_001.cif
_cod_data_source_block 6
_cod_original_sg_symbol_H-M P-1
_cod_database_code 4500384

loop_
_symmetry_equiv_pos_as_xyz
'x, y, z'
'-x, -y, -z'

loop_
_atom_site_label
_atom_site_type_symbol
_atom_site_fract_x
_atom_site_fract_y
_atom_site_fract_z
_atom_site_U_iso_or_equiv
_atom_site_adp_type
_atom_site_occupancy
_atom_site_symmetry_multiplicity
_atom_site_calc_flag
_atom_site_refinement_flags
Cd1 Cd 1.0000 0.0000 0.0000 0.0268(3) Uani 1 2 d S
S1 S 0.7783(3) -0.1466(2) 0.18576(15) 0.0371(5) Uani 1 1 d .
N1 N 0.9855(10) 0.1643(6) 0.0707(5) 0.0296(13) Uani 1 1 d .
O2 O 0.5245(9) 0.5873(5) 0.1559(4) 0.0309(11) Uani 1 1 d .
N3 N 0.3349(10) -0.0950(6) 0.0957(5) 0.0295(13) Uani 1 1 d .
N2 N 0.8268(10) 0.4794(6) 0.2734(5) 0.0282(12) Uani 1 1 d .
C8 C 0.7788(11) 0.4147(6) 0.4734(6) 0.0264(14) Uani 1 1 d .
C13 C 0.7312(12) 0.3612(7) 0.6726(6) 0.0287(15) Uani 1 1 d .
H13 H 0.7875 0.3165 0.7449 0.034 Uiso 1 1 calc R
C10 C 0.4749(11) 0.5611(6) 0.3450(6) 0.0247(14) Uani 1 1 d .
C3 C 0.9744(12) 0.3713(7) 0.1419(5) 0.0268(14) Uani 1 1 d .
C9 C 0.5648(12) 0.4951(6) 0.4529(5) 0.0239(13) Uani 1 1 d .
C14 C 0.5179(12) -0.1150(6) 0.1317(5) 0.0256(14) Uani 1 1 d .
C11 C 0.6014(12) 0.5450(6) 0.2487(6) 0.0267(14) Uani 1 1 d .
C2 C 1.1661(14) 0.2824(9) 0.1591(8) 0.047(2) Uani 1 1 d .
H2A H 1.2947 0.2905 0.1944 0.056 Uiso 1 1 calc R
C7 C 0.9175(12) 0.4066(7) 0.3779(6) 0.0280(15) Uani 1 1 d .
C5 C 0.8029(13) 0.2514(7) 0.0550(6) 0.0317(16) Uani 1 1 d .
H5A H 0.6765 0.2418 0.0192 0.038 Uiso 1 1 calc R
C12 C 0.8567(12) 0.3495(7) 0.5810(6) 0.0299(15) Uani 1 1 d .
H12A H 0.9957 0.2963 0.5937 0.036 Uiso 1 1 calc R
C4 C 0.7874(13) 0.3537(8) 0.0875(6) 0.0363(17) Uani 1 1 d .
H4A H 0.6540 0.4115 0.0738 0.044 Uiso 1 1 calc R
O1 O 1.1047(9) 0.3454(6) 0.3883(4) 0.0401(13) Uani 1 1 d .
C6 C 0.9746(13) 0.4852(7) 0.1761(6) 0.0295(15) Uani 1 1 d .
H6A H 1.1305 0.4905 0.1940 0.035 Uiso 1 1 calc R
H6B H 0.9233 0.5632 0.1132 0.035 Uiso 1 1 calc R
C1 C 1.1659(15) 0.1795(9) 0.1230(8) 0.051(2) Uani 1 1 d .
H1A H 1.2960 0.1194 0.1357 0.061 Uiso 1 1 calc R
O1W O 0.565(2) 0.0613(13) 0.5760(9) 0.121(4) Uani 1 1 d .

loop_
_atom_site_aniso_label
_atom_site_aniso_U_11
_atom_site_aniso_U_22
_atom_site_aniso_U_33
_atom_site_aniso_U_23
_atom_site_aniso_U_13
_atom_site_aniso_U_12
Cd1 0.0169(4) 0.0249(4) 0.0371(5) -0.0117(3) -0.0078(3) 0.0063(3)
S1 0.0198(9) 0.0469(11) 0.0332(10) -0.0020(9) -0.0102(7) -0.0004(8)
N1 0.022(3) 0.033(3) 0.034(3) -0.015(3) -0.009(2) 0.008(2)
O2 0.031(3) 0.036(3) 0.023(2) -0.010(2) -0.006(2) 0.006(2)
N3 0.019(3) 0.031(3) 0.034(3) -0.008(3) -0.004(2) 0.002(2)
N2 0.025(3) 0.032(3) 0.029(3) -0.014(3) 0.001(2) 0.003(2)
C8 0.019(3) 0.024(3) 0.034(4) -0.009(3) -0.005(3) 0.006(3)
C13 0.027(4) 0.027(3) 0.025(3) -0.005(3) -0.005(3) 0.005(3)
C10 0.016(3) 0.027(3) 0.031(3) -0.011(3) -0.003(3) 0.001(3)
C3 0.023(3) 0.030(4) 0.027(3) -0.010(3) 0.003(3) -0.002(3)
C9 0.022(3) 0.020(3) 0.026(3) -0.007(3) -0.001(3) 0.003(2)
C14 0.027(4) 0.020(3) 0.026(3) -0.005(3) 0.000(3) 0.002(3)
C11 0.023(3) 0.022(3) 0.035(4) -0.012(3) -0.001(3) 0.004(3)
C2 0.025(4) 0.055(5) 0.072(6) -0.040(5) -0.020(4) 0.011(4)
C7 0.023(4) 0.028(3) 0.034(4) -0.015(3) -0.007(3) 0.007(3)
C5 0.031(4) 0.034(4) 0.033(4) -0.017(3) -0.009(3) 0.005(3)
C12 0.022(3) 0.034(4) 0.029(4) -0.010(3) -0.005(3) 0.010(3)
C4 0.028(4) 0.041(4) 0.040(4) -0.019(4) -0.008(3) 0.010(3)
O1 0.030(3) 0.049(3) 0.037(3) -0.018(3) -0.003(2) 0.016(2)
C6 0.026(4) 0.033(4) 0.029(3) -0.011(3) 0.003(3) 0.000(3)
C1 0.033(5) 0.048(5) 0.081(6) -0.039(5) -0.012(4) 0.013(4)
O1W 0.130(10) 0.157(11) 0.117(8) -0.102(9) -0.038(7) 0.010(8)

loop_
_atom_type_symbol
_atom_type_description
_atom_type_scat_dispersion_real
_atom_type_scat_dispersion_imag
_atom_type_scat_source
C C 0.0033 0.0016 'International Tables Vol C Tables 4.2.6.8 and 6.1.1.4'
H H 0.0000 0.0000 'International Tables Vol C Tables 4.2.6.8 and 6.1.1.4'
N N 0.0061 0.0033 'International Tables Vol C Tables 4.2.6.8 and 6.1.1.4'
O O 0.0106 0.0060 'International Tables Vol C Tables 4.2.6.8 and 6.1.1.4'
S S 0.1246 0.1234 'International Tables Vol C Tables 4.2.6.8 and 6.1.1.4'
Cd Cd -0.8075 1.2024 'International Tables Vol C Tables 4.2.6.8 and 6.1.1.4'

loop_
_geom_angle_atom_site_label_1
_geom_angle_atom_site_label_2
_geom_angle_atom_site_label_3
_geom_angle
_geom_angle_site_symmetry_1
_geom_angle_site_symmetry_3
N3 Cd1 N3 180.0(3) 1_655 2_655
N3 Cd1 N1 89.8(2) 1_655 .
N3 Cd1 N1 90.2(2) 2_655 .
N3 Cd1 N1 90.2(2) 1_655 2_755
N3 Cd1 N1 89.8(2) 2_655 2_755
N1 Cd1 N1 180.0(4) . 2_755
N3 Cd1 S1 92.97(16) 1_655 2_755
N3 Cd1 S1 87.03(16) 2_655 2_755
N1 Cd1 S1 89.84(16) . 2_755
N1 Cd1 S1 90.16(16) 2_755 2_755
N3 Cd1 S1 87.03(16) 1_655 .
N3 Cd1 S1 92.97(16) 2_655 .
N1 Cd1 S1 90.16(16) . .
N1 Cd1 S1 89.84(16) 2_755 .
S1 Cd1 S1 180.00(9) 2_755 .
C14 S1 Cd1 98.2(2) . .
C5 N1 C1 116.8(6) . .
C5 N1 Cd1 121.3(4) . .
C1 N1 Cd1 121.8(5) . .
C14 N3 Cd1 164.3(6) . 1_455
C7 N2 C11 126.5(6) . .
C7 N2 C6 117.1(6) . .
C11 N2 C6 116.3(6) . .
C12 C8 C9 119.9(6) . .
C12 C8 C7 120.9(6) . .
C9 C8 C7 119.3(6) . .
C10 C13 C12 119.9(6) 2_666 .
C10 C13 H13 120.1 2_666 .
C12 C13 H13 120.1 . .
C13 C10 C9 121.0(6) 2_666 .
C13 C10 C11 119.5(6) 2_666 .
C9 C10 C11 119.4(6) . .
C2 C3 C4 117.2(7) . .
C2 C3 C6 120.1(6) . .
C4 C3 C6 122.6(7) . .
C10 C9 C8 122.1(6) . .
C10 C9 C9 119.4(8) . 2_666
C8 C9 C9 118.5(8) . 2_666
N3 C14 S1 178.7(7) . .
O2 C11 N2 121.8(6) . .
O2 C11 C10 123.2(6) . .
N2 C11 C10 115.0(6) . .
C3 C2 C1 119.3(7) . .
C3 C2 H2A 120.3 . .
C1 C2 H2A 120.3 . .
O1 C7 N2 120.7(7) . .
O1 C7 C8 123.1(6) . .
N2 C7 C8 116.1(6) . .
N1 C5 C4 124.6(7) . .
N1 C5 H5A 117.7 . .
C4 C5 H5A 117.7 . .
C8 C12 C13 121.4(6) . .
C8 C12 H12A 119.3 . .
C13 C12 H12A 119.3 . .
C5 C4 C3 119.3(7) . .
C5 C4 H4A 120.3 . .
C3 C4 H4A 120.3 . .
N2 C6 C3 113.7(6) . .
N2 C6 H6A 108.8 . .
C3 C6 H6A 108.8 . .
N2 C6 H6B 108.8 . .
C3 C6 H6B 108.8 . .
H6A C6 H6B 107.7 . .
N1 C1 C2 122.6(8) . .
N1 C1 H1A 118.7 . .
C2 C1 H1A 118.7 . .

loop_
_geom_bond_atom_site_label_1
_geom_bond_atom_site_label_2
_geom_bond_distance
_geom_bond_site_symmetry_2
Cd1 N3 2.285(6) 1_655
Cd1 N3 2.285(6) 2_655
Cd1 N1 2.341(6) .
Cd1 N1 2.341(6) 2_755
Cd1 S1 2.742(2) 2_755
Cd1 S1 2.742(2) .
S1 C14 1.650(7) .
N1 C5 1.325(10) .
N1 C1 1.343(10) .
O2 C11 1.196(8) .
N3 C14 1.152(9) .
N3 Cd1 2.285(6) 1_455
N2 C7 1.376(9) .
N2 C11 1.419(9) .
N2 C6 1.483(9) .
C8 C12 1.372(10) .
C8 C9 1.424(10) .
C8 C7 1.475(10) .
C13 C10 1.374(10) 2_666
C13 C12 1.406(10) .
C13 H13 0.9300 .
C10 C13 1.374(10) 2_666
C10 C9 1.398(10) .
C10 C11 1.479(10) .
C3 C2 1.374(11) .
C3 C4 1.403(10) .
C3 C6 1.505(10) .
C9 C9 1.441(13) 2_666
C2 C1 1.402(12) .
C2 H2A 0.9300 .
C7 O1 1.206(9) .
C5 C4 1.356(11) .
C5 H5A 0.9300 .
C12 H12A 0.9300 .
C4 H4A 0.9300 .
C6 H6A 0.9700 .
C6 H6B 0.9700 .
C1 H1A 0.9300 .

loop_
_geom_torsion_atom_site_label_1
_geom_torsion_atom_site_label_2
_geom_torsion_atom_site_label_3
_geom_torsion_atom_site_label_4
_geom_torsion
_geom_torsion_site_symmetry_1
_geom_torsion_site_symmetry_4
N3 Cd1 S1 C14 -170.7(3) 1_655 .
N3 Cd1 S1 C14 9.3(3) 2_655 .
N1 Cd1 S1 C14 99.5(3) . .
N1 Cd1 S1 C14 -80.5(3) 2_755 .
S1 Cd1 S1 C14 -61(100) 2_755 .
N3 Cd1 N1 C5 -172.0(6) 1_655 .
N3 Cd1 N1 C5 8.0(6) 2_655 .
N1 Cd1 N1 C5 21(100) 2_755 .
S1 Cd1 N1 C5 95.0(6) 2_755 .
S1 Cd1 N1 C5 -85.0(6) . .
N3 Cd1 N1 C1 12.1(7) 1_655 .
N3 Cd1 N1 C1 -167.9(7) 2_655 .
N1 Cd1 N1 C1 -155(100) 2_755 .
S1 Cd1 N1 C1 -80.8(7) 2_755 .
S1 Cd1 N1 C1 99.2(7) . .
C13 C10 C9 C8 -179.5(6) 2_666 .
C11 C10 C9 C8 1.7(10) . .
C13 C10 C9 C9 2.4(12) 2_666 2_666
C11 C10 C9 C9 -176.4(7) . 2_666
C12 C8 C9 C10 -178.4(6) . .
C7 C8 C9 C10 3.8(10) . .
C12 C8 C9 C9 -0.2(11) . 2_666
C7 C8 C9 C9 -178.1(7) . 2_666
Cd1 N3 C14 S1 157(29) 1_455 .
Cd1 S1 C14 N3 165(31) . .
C7 N2 C11 O2 -166.9(7) . .
C6 N2 C11 O2 9.9(10) . .
C7 N2 C11 C10 15.4(10) . .
C6 N2 C11 C10 -167.8(6) . .
C13 C10 C11 O2 -6.9(10) 2_666 .
C9 C10 C11 O2 171.9(7) . .
C13 C10 C11 N2 170.8(6) 2_666 .
C9 C10 C11 N2 -10.4(9) . .
C4 C3 C2 C1 -0.5(13) . .
C6 C3 C2 C1 -177.6(8) . .
C11 N2 C7 O1 173.1(7) . .
C6 N2 C7 O1 -3.7(10) . .
C11 N2 C7 C8 -10.2(10) . .
C6 N2 C7 C8 172.9(6) . .
C12 C8 C7 O1 -1.3(11) . .
C9 C8 C7 O1 176.6(7) . .
C12 C8 C7 N2 -177.8(6) . .
C9 C8 C7 N2 0.0(9) . .
C1 N1 C5 C4 0.2(12) . .
Cd1 N1 C5 C4 -175.8(6) . .
C9 C8 C12 C13 -0.8(11) . .
C7 C8 C12 C13 176.9(6) . .
C10 C13 C12 C8 0.4(11) 2_666 .
N1 C5 C4 C3 -0.1(12) . .
C2 C3 C4 C5 0.2(11) . .
C6 C3 C4 C5 177.3(7) . .
C7 N2 C6 C3 82.2(8) . .
C11 N2 C6 C3 -95.0(7) . .
C2 C3 C6 N2 -109.8(8) . .
C4 C3 C6 N2 73.2(9) . .
C5 N1 C1 C2 -0.5(13) . .
Cd1 N1 C1 C2 175.5(7) . .
C3 C2 C1 N1 0.6(15) . .
